data_4303980
loop_
_publ_author_name
'Alexander Falber'
'Louis Todaro'
'Israel Goldberg'
'Michael V. Favilla'
'Charles Michael Drain'

_publ_section_title
;
Routes to New Hafnium(IV) Tetraaryl Porphyrins and Crystal Structures of
Unusual Phosphate-, Sulfate-, and Peroxide-Bridged Dimers
;
_journal_name_full 'Inorganic Chemistry'
_journal_page_first 454
_journal_page_last 467
_journal_paper_doi 10.1021/ic700840j
_journal_volume 47
_journal_year 2008
_chemical_formula_sum 'C49 H37 Cl3 Hf N4 O2'
_chemical_formula_weight 998.67
_chemical_name_systematic
;
 ?
;
_space_group_IT_number 14
_symmetry_cell_setting monoclinic
_symmetry_space_group_name_Hall '-P 2ybc'
_symmetry_space_group_name_H-M 'P 1 21/c 1'
_atom_sites_solution_hydrogens geom
_atom_sites_solution_primary direct
_atom_sites_solution_secondary difmap
_audit_creation_method SHELXL-97
_cell_angle_alpha 90.00
_cell_angle_beta 94.27(3)
_cell_angle_gamma 90.00
_cell_formula_units_Z 4
_cell_length_a 14.192(3)
_cell_length_b 19.046(4)
_cell_length_c 15.641(3)
_cell_measurement_temperature 100(2)
_cell_volume 4216.0(15)
_computing_cell_refinement 'Bruker XSCANS'
_computing_data_collection 'Bruker XSCANS'
_computing_data_reduction 'Bruker SHELXTL'
_computing_molecular_graphics 'Bruker SHELXTL'
_computing_publication_material 'Bruker SHELXTL'
_computing_structure_refinement 'SHELXL-97 (Sheldrick, 1997)'
_computing_structure_solution 'SHELXS-97 (Sheldrick, 1990)'
_diffrn_ambient_temperature 100(2)
_diffrn_measured_fraction_theta_full 0.995
_diffrn_measured_fraction_theta_max 0.995
_diffrn_measurement_device_type 'Bruker-Nonius KappaCCD'
_diffrn_measurement_method '\w scans'
_diffrn_radiation_monochromator graphite
_diffrn_radiation_source 'fine-focus sealed tube'
_diffrn_radiation_type MoK\a
_diffrn_radiation_wavelength 0.71073
_diffrn_reflns_av_R_equivalents 0.1281
_diffrn_reflns_av_sigmaI/netI 0.1388
_diffrn_reflns_limit_h_max 13
_diffrn_reflns_limit_h_min -18
_diffrn_reflns_limit_k_max 23
_diffrn_reflns_limit_k_min -24
_diffrn_reflns_limit_l_max 20
_diffrn_reflns_limit_l_min -19
_diffrn_reflns_number 37708
_diffrn_reflns_theta_full 27.48
_diffrn_reflns_theta_max 27.48
_diffrn_reflns_theta_min 1.79
_exptl_absorpt_coefficient_mu 2.710
_exptl_absorpt_correction_T_max 0.9579
_exptl_absorpt_correction_T_min 0.6412
_exptl_absorpt_correction_type integration
_exptl_absorpt_process_details numerical
_exptl_crystal_density_diffrn 1.573
_exptl_crystal_density_method 'not measured'
_exptl_crystal_F_000 1992
_exptl_crystal_size_max 0.18
_exptl_crystal_size_mid 0.18
_exptl_crystal_size_min 0.02
_refine_diff_density_max 1.100
_refine_diff_density_min -0.833
_refine_diff_density_rms 0.193
_refine_ls_extinction_method none
_refine_ls_goodness_of_fit_ref 1.017
_refine_ls_hydrogen_treatment constr
_refine_ls_matrix_type full
_refine_ls_number_parameters 536
_refine_ls_number_reflns 9630
_refine_ls_number_restraints 0
_refine_ls_restrained_S_all 1.017
_refine_ls_R_factor_all 0.1231
_refine_ls_R_factor_gt 0.0586
_refine_ls_shift/su_max 0.001
_refine_ls_shift/su_mean 0.000
_refine_ls_structure_factor_coef Fsqd
_refine_ls_weighting_details 'calc w=1/[\s^2^(Fo^2^)+(0.0243P)^2^+11.3523P] where P=(Fo^2^+2Fc^2^)/3'
_refine_ls_weighting_scheme calc
_refine_ls_wR_factor_gt 0.0879
_refine_ls_wR_factor_ref 0.1046
_reflns_number_gt 6049
_reflns_number_total 9630
_reflns_threshold_expression >2sigma(I)
_cod_data_source_file ic700840j-file006.cif
_cod_data_source_block x1592l
_cod_depositor_comments
;
The following automatic conversions were performed:
'_symmetry_cell_setting' value 'Monoclinic' changed to 'monoclinic'
according to '/home/saulius/struct/CIF-dictionaries/cif_core.dic'
dictionary named 'cif_core.dic' version 2.4.1 from 2010-06-29.

Automatic conversion script
Id: cif_fix_enum 1527 2010-12-29 10:47:43Z saulius 
;
_cod_original_cell_volume 4216.1(14)
_cod_database_code 4303980

loop_
_symmetry_equiv_pos_as_xyz
'x, y, z'
'-x, y+1/2, -z+1/2'
'-x, -y, -z'
'x, -y-1/2, z-1/2'

loop_
_atom_site_label
_atom_site_type_symbol
_atom_site_fract_x
_atom_site_fract_y
_atom_site_fract_z
_atom_site_U_iso_or_equiv
_atom_site_adp_type
_atom_site_occupancy
_atom_site_symmetry_multiplicity
_atom_site_calc_flag
_atom_site_refinement_flags
_atom_site_disorder_assembly
_atom_site_disorder_group
Hf Hf 0.472943(19) 0.423169(13) 0.474002(16) 0.01506(8) Uani 1 1 d . . .
N1 N 0.3939(4) 0.4108(2) 0.3460(3) 0.0174(12) Uani 1 1 d . . .
N2 N 0.5783(4) 0.3606(3) 0.4047(3) 0.0167(12) Uani 1 1 d . . .
N3 N 0.5210(4) 0.3458(3) 0.5740(3) 0.0181(12) Uani 1 1 d . . .
N4 N 0.3318(4) 0.3844(3) 0.5123(3) 0.0160(12) Uani 1 1 d . . .
C1 C 0.2984(4) 0.4267(3) 0.3275(4) 0.0209(14) Uani 1 1 d . . .
C2 C 0.2805(5) 0.4369(3) 0.2372(4) 0.0267(17) Uani 1 1 d . . .
H2A H 0.2215 0.4487 0.2081 0.032 Uiso 1 1 calc R . .
C3 C 0.3624(5) 0.4266(4) 0.2008(4) 0.0239(15) Uani 1 1 d . . .
H3A H 0.3716 0.4306 0.1415 0.029 Uiso 1 1 calc R . .
C4 C 0.4333(5) 0.4086(3) 0.2673(4) 0.0204(15) Uani 1 1 d . . .
C5 C 0.5261(5) 0.3892(3) 0.2539(4) 0.0187(15) Uani 1 1 d . . .
C6 C 0.5915(5) 0.3653(3) 0.3178(4) 0.0176(14) Uani 1 1 d . . .
C7 C 0.6836(5) 0.3397(3) 0.3023(4) 0.0203(15) Uani 1 1 d . . .
H7A H 0.7098 0.3371 0.2482 0.024 Uiso 1 1 calc R . .
C8 C 0.7265(5) 0.3201(3) 0.3783(4) 0.0226(16) Uani 1 1 d . . .
H8A H 0.7883 0.3009 0.3874 0.027 Uiso 1 1 calc R . .
C9 C 0.6622(5) 0.3333(3) 0.4427(4) 0.0189(15) Uani 1 1 d . . .
C10 C 0.6809(4) 0.3202(3) 0.5304(4) 0.0178(14) Uani 1 1 d . . .
C11 C 0.6149(4) 0.3259(3) 0.5912(4) 0.0175(14) Uani 1 1 d . . .
C12 C 0.6294(5) 0.3069(3) 0.6800(4) 0.0205(15) Uani 1 1 d . . .
H12A H 0.6877 0.2932 0.7090 0.025 Uiso 1 1 calc R . .
C13 C 0.5465(5) 0.3120(3) 0.7147(4) 0.0228(16) Uani 1 1 d . . .
H13A H 0.5352 0.3012 0.7724 0.027 Uiso 1 1 calc R . .
C14 C 0.4783(4) 0.3361(3) 0.6506(4) 0.0154(14) Uani 1 1 d . . .
C15 C 0.3825(5) 0.3451(3) 0.6592(4) 0.0177(14) Uani 1 1 d . . .
C16 C 0.3152(4) 0.3675(3) 0.5968(4) 0.0190(15) Uani 1 1 d . . .
C17 C 0.2172(5) 0.3794(3) 0.6082(4) 0.0219(15) Uani 1 1 d . . .
H17A H 0.1871 0.3717 0.6596 0.026 Uiso 1 1 calc R . .
C18 C 0.1752(5) 0.4033(3) 0.5341(4) 0.0244(16) Uani 1 1 d . . .
H18A H 0.1106 0.4160 0.5237 0.029 Uiso 1 1 calc R . .
C19 C 0.2468(4) 0.4058(3) 0.4735(4) 0.0201(15) Uani 1 1 d . . .
C20 C 0.2291(4) 0.4257(3) 0.3873(4) 0.0185(14) Uani 1 1 d . . .
C21 C 0.5551(5) 0.3909(3) 0.1641(4) 0.0199(15) Uani 1 1 d . . .
C22 C 0.5182(5) 0.3434(3) 0.1028(4) 0.0234(16) Uani 1 1 d . . .
H22A H 0.4719 0.3104 0.1175 0.028 Uiso 1 1 calc R . .
C23 C 0.5485(5) 0.3440(3) 0.0200(4) 0.0245(16) Uani 1 1 d . . .
H23A H 0.5234 0.3106 -0.0207 0.029 Uiso 1 1 calc R . .
C24 C 0.6146(5) 0.3924(4) -0.0045(4) 0.0244(16) Uani 1 1 d . . .
C25 C 0.6522(5) 0.4391(3) 0.0572(4) 0.0244(16) Uani 1 1 d . . .
H25A H 0.6983 0.4721 0.0423 0.029 Uiso 1 1 calc R . .
C26 C 0.6238(5) 0.4383(3) 0.1403(4) 0.0236(16) Uani 1 1 d . . .
H26A H 0.6514 0.4704 0.1815 0.028 Uiso 1 1 calc R . .
C27 C 0.6463(5) 0.3922(4) -0.0941(4) 0.0340(18) Uani 1 1 d . . .
H27A H 0.5954 0.4102 -0.1339 0.051 Uiso 1 1 calc R . .
H27B H 0.6621 0.3442 -0.1103 0.051 Uiso 1 1 calc R . .
H27C H 0.7022 0.4222 -0.0964 0.051 Uiso 1 1 calc R . .
C31 C 0.7763(4) 0.2930(3) 0.5591(4) 0.0178(14) Uani 1 1 d . . .
C32 C 0.7895(5) 0.2254(3) 0.5920(4) 0.0206(15) Uani 1 1 d . . .
H32A H 0.7361 0.1957 0.5956 0.025 Uiso 1 1 calc R . .
C34 C 0.9578(5) 0.2413(4) 0.6154(4) 0.0264(17) Uani 1 1 d . . .
C35 C 0.9472(5) 0.3083(4) 0.5816(4) 0.0307(18) Uani 1 1 d . . .
H35A H 1.0012 0.3372 0.5774 0.037 Uiso 1 1 calc R . .
C33 C 0.8784(5) 0.2000(3) 0.6198(4) 0.0235(16) Uani 1 1 d . . .
H33A H 0.8846 0.1537 0.6421 0.028 Uiso 1 1 calc R . .
C36 C 0.8577(5) 0.3341(3) 0.5534(4) 0.0240(16) Uani 1 1 d . . .
H36A H 0.8521 0.3800 0.5300 0.029 Uiso 1 1 calc R . .
C37 C 1.0538(5) 0.2156(4) 0.6479(5) 0.040(2) Uani 1 1 d . . .
H37A H 1.0653 0.2278 0.7087 0.060 Uiso 1 1 calc R . .
H37B H 1.1019 0.2377 0.6151 0.060 Uiso 1 1 calc R . .
H37C H 1.0568 0.1645 0.6412 0.060 Uiso 1 1 calc R . .
C41 C 0.3496(4) 0.3325(3) 0.7471(4) 0.0178(15) Uani 1 1 d . . .
C42 C 0.3010(5) 0.2731(3) 0.7669(4) 0.0267(17) Uani 1 1 d . . .
H42A H 0.2862 0.2389 0.7237 0.032 Uiso 1 1 calc R . .
C43 C 0.2732(5) 0.2623(4) 0.8486(4) 0.0307(18) Uani 1 1 d . . .
H43A H 0.2377 0.2215 0.8597 0.037 Uiso 1 1 calc R . .
C44 C 0.2955(5) 0.3093(3) 0.9150(4) 0.0227(16) Uani 1 1 d . . .
C45 C 0.3457(5) 0.3690(4) 0.8952(4) 0.0261(16) Uani 1 1 d . . .
H45A H 0.3613 0.4027 0.9388 0.031 Uiso 1 1 calc R . .
C46 C 0.3733(5) 0.3805(4) 0.8137(4) 0.0245(16) Uani 1 1 d . . .
H46A H 0.4088 0.4213 0.8023 0.029 Uiso 1 1 calc R . .
C47 C 0.2688(5) 0.2966(4) 1.0054(4) 0.0334(19) Uani 1 1 d . . .
H47A H 0.2254 0.2566 1.0059 0.050 Uiso 1 1 calc R . .
H47B H 0.2378 0.3385 1.0264 0.050 Uiso 1 1 calc R . .
H47C H 0.3258 0.2864 1.0426 0.050 Uiso 1 1 calc R . .
C51 C 0.1307(4) 0.4434(3) 0.3551(4) 0.0211(15) Uani 1 1 d . . .
C52 C 0.0597(5) 0.3925(4) 0.3550(4) 0.0262(16) Uani 1 1 d . . .
H52A H 0.0741 0.3473 0.3781 0.031 Uiso 1 1 calc R . .
C53 C -0.0317(5) 0.4073(4) 0.3216(4) 0.0280(17) Uani 1 1 d . . .
H53A H -0.0789 0.3719 0.3213 0.034 Uiso 1 1 calc R . .
C54 C -0.0545(5) 0.4736(4) 0.2886(4) 0.0270(17) Uani 1 1 d . . .
C55 C 0.0152(5) 0.5243(4) 0.2907(4) 0.0262(16) Uani 1 1 d . . .
H55A H 0.0004 0.5701 0.2697 0.031 Uiso 1 1 calc R . .
C56 C 0.1055(5) 0.5092(4) 0.3227(4) 0.0285(17) Uani 1 1 d . . .
H56A H 0.1522 0.5449 0.3228 0.034 Uiso 1 1 calc R . .
C57 C -0.1527(5) 0.4877(4) 0.2494(5) 0.0338(18) Uani 1 1 d . . .
H57A H -0.1983 0.4800 0.2924 0.051 Uiso 1 1 calc R . .
H57B H -0.1667 0.4559 0.2009 0.051 Uiso 1 1 calc R . .
H57C H -0.1569 0.5364 0.2293 0.051 Uiso 1 1 calc R . .
O1 O 0.4474(4) 0.4934(2) 0.5782(3) 0.0328(13) Uani 1 1 d . . .
O2 O 0.6016(3) 0.4793(2) 0.5097(3) 0.0314(12) Uani 1 1 d . . .
Cl1 Cl -0.07700(18) 0.07129(12) 0.43964(15) 0.0632(6) Uani 1 1 d . . .
Cl2 Cl -0.12998(15) 0.17340(12) 0.30759(12) 0.0493(6) Uani 1 1 d . . .
Cl3 Cl 0.05568(17) 0.17640(14) 0.39368(17) 0.0690(7) Uani 1 1 d . . .
C60 C -0.0643(6) 0.1578(4) 0.4057(5) 0.042(2) Uani 1 1 d . . .
H60A H -0.0875 0.1900 0.4501 0.051 Uiso 1 1 calc R . .

loop_
_atom_site_aniso_label
_atom_site_aniso_U_11
_atom_site_aniso_U_22
_atom_site_aniso_U_33
_atom_site_aniso_U_23
_atom_site_aniso_U_13
_atom_site_aniso_U_12
Hf 0.01361(14) 0.01668(13) 0.01496(12) 0.00057(14) 0.00141(9) -0.00025(15)
N1 0.014(3) 0.015(3) 0.022(3) 0.004(2) 0.000(2) -0.005(2)
N2 0.016(3) 0.023(3) 0.011(3) -0.004(2) 0.001(2) -0.001(2)
N3 0.018(3) 0.020(3) 0.017(3) 0.007(2) 0.004(2) 0.003(2)
N4 0.013(3) 0.019(3) 0.016(3) -0.003(2) -0.001(2) -0.003(2)
C1 0.019(4) 0.018(3) 0.025(3) 0.004(3) -0.002(3) -0.004(3)
C2 0.020(4) 0.033(4) 0.027(4) 0.002(3) -0.002(3) 0.005(3)
C3 0.027(4) 0.031(4) 0.014(3) 0.003(3) 0.001(3) 0.001(4)
C4 0.023(4) 0.020(4) 0.018(3) 0.003(3) 0.000(3) -0.002(3)
C5 0.019(4) 0.014(3) 0.022(3) -0.004(3) -0.002(3) -0.001(3)
C6 0.023(4) 0.010(3) 0.020(3) -0.001(3) 0.003(3) 0.000(3)
C7 0.025(4) 0.016(3) 0.020(3) -0.001(3) 0.003(3) 0.006(3)
C8 0.024(4) 0.021(4) 0.023(4) -0.002(3) 0.005(3) -0.003(3)
C9 0.020(4) 0.019(3) 0.018(3) 0.001(3) 0.002(3) 0.002(3)
C10 0.013(4) 0.016(3) 0.024(4) 0.004(3) 0.000(3) 0.002(3)
C11 0.017(4) 0.019(3) 0.017(3) -0.002(3) -0.001(3) -0.002(3)
C12 0.017(4) 0.021(4) 0.024(4) -0.001(3) 0.003(3) 0.003(3)
C13 0.021(4) 0.028(4) 0.020(3) 0.007(3) 0.001(3) -0.004(3)
C14 0.016(4) 0.012(3) 0.018(3) 0.004(3) 0.000(3) 0.000(3)
C15 0.018(4) 0.012(3) 0.023(3) 0.003(3) 0.001(3) 0.001(3)
C16 0.012(4) 0.016(3) 0.030(4) -0.001(3) 0.009(3) -0.005(3)
C17 0.024(4) 0.023(4) 0.019(3) 0.000(3) 0.005(3) -0.002(3)
C18 0.016(4) 0.028(4) 0.029(4) 0.002(3) -0.001(3) 0.000(3)
C19 0.010(3) 0.022(4) 0.029(4) 0.003(3) 0.005(3) -0.004(3)
C20 0.016(3) 0.019(3) 0.020(3) 0.002(3) 0.002(3) -0.002(3)
C21 0.022(4) 0.027(4) 0.011(3) 0.003(3) 0.000(3) 0.009(3)
C22 0.023(4) 0.026(4) 0.021(3) -0.003(3) 0.002(3) 0.002(3)
C23 0.025(4) 0.027(4) 0.021(3) -0.006(3) -0.004(3) 0.008(3)
C24 0.027(4) 0.030(4) 0.016(3) 0.000(3) 0.001(3) 0.006(3)
C25 0.018(4) 0.030(4) 0.026(4) 0.007(3) 0.003(3) -0.003(3)
C26 0.022(4) 0.022(4) 0.026(4) -0.005(3) -0.001(3) 0.003(3)
C27 0.037(5) 0.044(4) 0.021(4) 0.001(3) 0.003(3) 0.002(4)
C31 0.015(4) 0.021(3) 0.017(3) -0.002(3) -0.001(3) 0.002(3)
C32 0.023(4) 0.024(4) 0.015(3) 0.007(3) 0.004(3) 0.001(3)
C34 0.020(4) 0.040(4) 0.020(4) 0.004(3) 0.006(3) 0.004(4)
C35 0.008(4) 0.048(5) 0.035(4) 0.006(4) -0.001(3) -0.009(4)
C33 0.028(4) 0.025(4) 0.018(3) 0.005(3) 0.003(3) 0.004(3)
C36 0.019(4) 0.025(4) 0.028(4) 0.001(3) -0.001(3) -0.004(3)
C37 0.026(5) 0.060(6) 0.034(4) 0.015(4) 0.007(4) 0.002(4)
C41 0.013(4) 0.023(4) 0.018(3) 0.006(3) 0.007(3) 0.003(3)
C42 0.032(4) 0.024(4) 0.026(4) -0.002(3) 0.011(3) 0.002(3)
C43 0.027(4) 0.032(4) 0.034(4) 0.010(4) 0.006(3) -0.002(4)
C44 0.021(4) 0.026(4) 0.021(3) 0.003(3) 0.002(3) 0.002(3)
C45 0.025(4) 0.030(4) 0.022(4) -0.006(3) -0.002(3) -0.003(3)
C46 0.024(4) 0.027(4) 0.022(4) -0.005(3) 0.005(3) 0.005(3)
C47 0.032(5) 0.041(4) 0.028(4) 0.007(4) 0.009(4) 0.002(4)
C51 0.013(4) 0.031(4) 0.020(3) -0.002(3) 0.003(3) 0.000(3)
C52 0.023(4) 0.025(4) 0.030(4) 0.001(3) -0.004(3) -0.001(3)
C53 0.013(4) 0.037(5) 0.034(4) -0.010(3) 0.000(3) -0.001(3)
C54 0.018(4) 0.033(4) 0.029(4) -0.011(3) -0.004(3) 0.012(3)
C55 0.020(4) 0.025(4) 0.033(4) -0.006(3) -0.002(3) 0.004(3)
C56 0.022(4) 0.026(4) 0.037(4) 0.002(3) -0.001(3) -0.009(3)
C57 0.018(4) 0.036(4) 0.046(5) -0.013(4) -0.011(3) 0.003(4)
O1 0.053(4) 0.022(3) 0.025(3) -0.004(2) 0.015(2) -0.003(2)
O2 0.020(3) 0.028(3) 0.045(3) -0.001(2) -0.004(2) 0.003(2)
Cl1 0.0727(17) 0.0558(14) 0.0618(14) 0.0155(13) 0.0104(13) 0.0029(14)
Cl2 0.0476(14) 0.0635(14) 0.0364(11) -0.0014(10) 0.0005(10) 0.0188(11)
Cl3 0.0477(16) 0.0775(17) 0.0801(18) -0.0060(15) -0.0049(13) -0.0164(13)
C60 0.043(5) 0.047(5) 0.038(5) 0.002(4) 0.011(4) -0.002(4)

loop_
_atom_type_symbol
_atom_type_description
_atom_type_scat_dispersion_real
_atom_type_scat_dispersion_imag
_atom_type_scat_source
C C 0.0033 0.0016 'International Tables Vol C Tables 4.2.6.8 and 6.1.1.4'
H H 0.0000 0.0000 'International Tables Vol C Tables 4.2.6.8 and 6.1.1.4'
N N 0.0061 0.0033 'International Tables Vol C Tables 4.2.6.8 and 6.1.1.4'
O O 0.0106 0.0060 'International Tables Vol C Tables 4.2.6.8 and 6.1.1.4'
Hf Hf -0.5830 6.1852 'International Tables Vol C Tables 4.2.6.8 and 6.1.1.4'
Cl Cl 0.1484 0.1585 'International Tables Vol C Tables 4.2.6.8 and 6.1.1.4'

loop_
_geom_angle_atom_site_label_1
_geom_angle_atom_site_label_2
_geom_angle_atom_site_label_3
_geom_angle
_geom_angle_site_symmetry_1
_geom_angle_site_symmetry_3
_geom_angle_publ_flag
O1 Hf O2 43.15(17) 3_666 . ?
O1 Hf O1 87.21(16) 3_666 . ?
O2 Hf O1 71.55(18) . . ?
O1 Hf O2 71.65(17) 3_666 3_666 ?
O2 Hf O2 87.46(17) . 3_666 ?
O1 Hf O2 42.94(17) . 3_666 ?
O1 Hf N3 128.07(19) 3_666 . ?
O2 Hf N3 86.38(18) . . ?
O1 Hf N3 86.50(18) . . ?
O2 Hf N3 127.91(18) 3_666 . ?
O1 Hf N1 88.90(18) 3_666 . ?
O2 Hf N1 130.12(17) . . ?
O1 Hf N1 129.83(19) . . ?
O2 Hf N1 88.78(18) 3_666 . ?
N3 Hf N1 132.04(18) . . ?
O1 Hf N2 79.71(18) 3_666 . ?
O2 Hf N2 78.89(18) . . ?
O1 Hf N2 147.75(19) . . ?
O2 Hf N2 149.28(18) 3_666 . ?
N3 Hf N2 78.93(18) . . ?
N1 Hf N2 79.62(18) . . ?
O1 Hf N4 147.78(18) 3_666 . ?
O2 Hf N4 147.75(18) . . ?
O1 Hf N4 78.47(18) . . ?
O2 Hf N4 78.33(17) 3_666 . ?
N3 Hf N4 80.10(18) . . ?
N1 Hf N4 78.86(17) . . ?
N2 Hf N4 126.06(18) . . ?
O1 Hf Hf 43.77(11) 3_666 3_666 ?
O2 Hf Hf 43.83(12) . 3_666 ?
O1 Hf Hf 43.44(12) . 3_666 ?
O2 Hf Hf 43.64(12) 3_666 3_666 ?
N3 Hf Hf 112.47(13) . 3_666 ?
N1 Hf Hf 115.49(12) . 3_666 ?
N2 Hf Hf 117.57(13) . 3_666 ?
N4 Hf Hf 116.36(12) . 3_666 ?
C4 N1 C1 105.7(5) . . ?
C4 N1 Hf 126.0(4) . . ?
C1 N1 Hf 125.3(4) . . ?
C6 N2 C9 105.6(5) . . ?
C6 N2 Hf 125.5(4) . . ?
C9 N2 Hf 124.7(4) . . ?
C11 N3 C14 105.7(5) . . ?
C11 N3 Hf 123.8(4) . . ?
C14 N3 Hf 124.3(4) . . ?
C19 N4 C16 106.4(5) . . ?
C19 N4 Hf 123.7(4) . . ?
C16 N4 Hf 122.8(4) . . ?
N1 C1 C20 125.1(5) . . ?
N1 C1 C2 109.4(5) . . ?
C20 C1 C2 125.2(6) . . ?
C3 C2 C1 107.6(6) . . ?
C2 C3 C4 108.0(5) . . ?
N1 C4 C5 125.9(6) . . ?
N1 C4 C3 109.2(5) . . ?
C5 C4 C3 124.9(6) . . ?
C6 C5 C4 124.4(6) . . ?
C6 C5 C21 117.8(5) . . ?
C4 C5 C21 117.7(5) . . ?
N2 C6 C5 126.4(6) . . ?
N2 C6 C7 109.6(5) . . ?
C5 C6 C7 124.0(6) . . ?
C8 C7 C6 107.7(6) . . ?
C7 C8 C9 107.6(6) . . ?
N2 C9 C10 125.4(6) . . ?
N2 C9 C8 109.5(5) . . ?
C10 C9 C8 125.0(6) . . ?
C11 C10 C9 124.6(6) . . ?
C11 C10 C31 117.8(5) . . ?
C9 C10 C31 117.4(5) . . ?
C10 C11 N3 125.1(6) . . ?
C10 C11 C12 126.0(6) . . ?
N3 C11 C12 108.8(5) . . ?
C13 C12 C11 107.9(6) . . ?
C12 C13 C14 108.1(6) . . ?
C15 C14 N3 124.1(6) . . ?
C15 C14 C13 126.4(6) . . ?
N3 C14 C13 109.4(5) . . ?
C16 C15 C14 126.9(6) . . ?
C16 C15 C41 116.8(5) . . ?
C14 C15 C41 116.3(5) . . ?
C15 C16 N4 125.7(5) . . ?
C15 C16 C17 125.9(6) . . ?
N4 C16 C17 108.4(5) . . ?
C18 C17 C16 108.6(6) . . ?
C17 C18 C19 106.8(6) . . ?
N4 C19 C20 126.4(5) . . ?
N4 C19 C18 109.9(5) . . ?
C20 C19 C18 123.7(6) . . ?
C1 C20 C19 123.8(6) . . ?
C1 C20 C51 117.3(5) . . ?
C19 C20 C51 118.8(5) . . ?
C22 C21 C26 118.1(6) . . ?
C22 C21 C5 121.2(6) . . ?
C26 C21 C5 120.6(6) . . ?
C21 C22 C23 120.5(6) . . ?
C24 C23 C22 121.5(6) . . ?
C23 C24 C25 117.8(6) . . ?
C23 C24 C27 120.7(6) . . ?
C25 C24 C27 121.5(6) . . ?
C24 C25 C26 121.3(6) . . ?
C25 C26 C21 120.7(6) . . ?
C32 C31 C36 116.8(6) . . ?
C32 C31 C10 121.7(6) . . ?
C36 C31 C10 121.5(6) . . ?
C33 C32 C31 122.0(6) . . ?
C33 C34 C35 118.5(6) . . ?
C33 C34 C37 121.4(6) . . ?
C35 C34 C37 120.0(6) . . ?
C34 C35 C36 120.9(6) . . ?
C34 C33 C32 120.8(6) . . ?
C35 C36 C31 121.0(6) . . ?
C42 C41 C46 117.7(6) . . ?
C42 C41 C15 122.2(6) . . ?
C46 C41 C15 120.0(6) . . ?
C41 C42 C43 120.9(6) . . ?
C42 C43 C44 122.1(6) . . ?
C45 C44 C43 116.9(6) . . ?
C45 C44 C47 120.6(6) . . ?
C43 C44 C47 122.5(6) . . ?
C46 C45 C44 121.4(6) . . ?
C45 C46 C41 120.9(6) . . ?
C56 C51 C52 117.4(6) . . ?
C56 C51 C20 122.5(6) . . ?
C52 C51 C20 120.1(6) . . ?
C53 C52 C51 120.8(6) . . ?
C52 C53 C54 120.5(6) . . ?
C55 C54 C53 118.5(6) . . ?
C55 C54 C57 121.7(6) . . ?
C53 C54 C57 119.8(6) . . ?
C56 C55 C54 120.8(7) . . ?
C55 C56 C51 122.0(7) . . ?
O2 O1 Hf 68.7(2) 3_666 3_666 ?
O2 O1 Hf 68.6(2) 3_666 . ?
Hf O1 Hf 92.78(16) 3_666 . ?
O1 O2 Hf 68.2(2) 3_666 . ?
O1 O2 Hf 68.5(2) 3_666 3_666 ?
Hf O2 Hf 92.53(17) . 3_666 ?
Cl1 C60 Cl2 111.4(4) . . ?
Cl1 C60 Cl3 110.2(4) . . ?
Cl2 C60 Cl3 109.0(4) . . ?

loop_
_geom_bond_atom_site_label_1
_geom_bond_atom_site_label_2
_geom_bond_distance
_geom_bond_site_symmetry_2
_geom_bond_publ_flag
Hf O1 2.147(4) 3_666 ?
Hf O2 2.154(5) . ?
Hf O1 2.160(4) . ?
Hf O2 2.162(4) 3_666 ?
Hf N3 2.219(5) . ?
Hf N1 2.233(5) . ?
Hf N2 2.252(5) . ?
Hf N4 2.257(5) . ?
Hf Hf 3.1182(8) 3_666 ?
N1 C4 1.390(7) . ?
N1 C1 1.397(8) . ?
N2 C6 1.389(7) . ?
N2 C9 1.392(8) . ?
N3 C11 1.392(8) . ?
N3 C14 1.394(7) . ?
N4 C19 1.371(8) . ?
N4 C16 1.397(7) . ?
C1 C20 1.406(8) . ?
C1 C2 1.431(9) . ?
C2 C3 1.345(9) . ?
C3 C4 1.435(9) . ?
C4 C5 1.398(9) . ?
C5 C6 1.390(9) . ?
C5 C21 1.493(8) . ?
C6 C7 1.432(9) . ?
C7 C8 1.348(9) . ?
C8 C9 1.432(8) . ?
C9 C10 1.399(8) . ?
C10 C11 1.388(8) . ?
C10 C31 1.487(8) . ?
C11 C12 1.436(8) . ?
C12 C13 1.336(8) . ?
C13 C14 1.418(9) . ?
C14 C15 1.387(8) . ?
C15 C16 1.382(9) . ?
C15 C41 1.503(8) . ?
C16 C17 1.432(9) . ?
C17 C18 1.342(9) . ?
C18 C19 1.442(8) . ?
C19 C20 1.406(8) . ?
C20 C51 1.488(9) . ?
C21 C22 1.390(9) . ?
C21 C26 1.401(9) . ?
C22 C23 1.397(8) . ?
C23 C24 1.387(9) . ?
C24 C25 1.389(9) . ?
C24 C27 1.504(8) . ?
C25 C26 1.389(8) . ?
C31 C32 1.395(8) . ?
C31 C36 1.402(9) . ?
C32 C33 1.390(9) . ?
C34 C33 1.380(9) . ?
C34 C35 1.385(9) . ?
C34 C37 1.500(9) . ?
C35 C36 1.402(9) . ?
C41 C42 1.373(9) . ?
C41 C46 1.407(9) . ?
C42 C43 1.380(9) . ?
C43 C44 1.390(9) . ?
C44 C45 1.390(9) . ?
C44 C47 1.510(8) . ?
C45 C46 1.379(8) . ?
C51 C56 1.389(9) . ?
C51 C52 1.397(9) . ?
C52 C53 1.391(9) . ?
C53 C54 1.393(9) . ?
C54 C55 1.381(9) . ?
C54 C57 1.503(9) . ?
C55 C56 1.371(9) . ?
O1 O2 1.582(6) 3_666 ?
O1 Hf 2.147(4) 3_666 ?
O2 O1 1.582(6) 3_666 ?
O2 Hf 2.161(4) 3_666 ?
Cl1 C60 1.744(8) . ?
Cl2 C60 1.761(8) . ?
Cl3 C60 1.763(8) . ?
